data_4518788
loop_
_publ_author_name
'Song, Peidong'
'Hu, Linlin'
'Yu, Tao'
'Jiao, Jiao'
'He, Yangqing'
'Xu, Liang'
'Li, Pengfei'

_publ_section_title
;
 Development of a Tunable Chiral Pyridine Ligand Unit for Enantioselective
 Iridium-Catalyzed C--H Borylation
;
_journal_issue 12
_journal_name_full 'ACS Catalysis'
_journal_page_first 7339
_journal_page_last 7349
_journal_paper_doi 10.1021/acscatal.1c01671
_journal_volume 11
_journal_year 2021
_chemical_formula_moiety 'C24 H26 B N O2'
_chemical_formula_sum 'C24 H26 B N O2'
_chemical_formula_weight 371.27
_space_group_crystal_system triclinic
_space_group_IT_number 2
_space_group_name_Hall '-P 1'
_space_group_name_H-M_alt 'P -1'
_atom_sites_solution_hydrogens geom
_atom_sites_solution_primary iterative
_audit_creation_date 2020-09-23
_audit_creation_method
;
Olex2 1.3
(compiled 2020.07.31 svn.rc2a77460 for OlexSys, GUI svn.r6145)
;
_cell_angle_alpha 72.903(4)
_cell_angle_beta 78.602(4)
_cell_angle_gamma 70.427(4)
_cell_formula_units_Z 2
_cell_length_a 7.791(2)
_cell_length_b 10.316(3)
_cell_length_c 13.717(4)
_cell_measurement_reflns_used 2171
_cell_measurement_temperature 296.15
_cell_measurement_theta_max 25.98
_cell_measurement_theta_min 2.33
_cell_volume 986.8(5)
_computing_cell_refinement 'SAINT v8.27A (Bruker, 2012)'
_computing_data_reduction 'SAINT v8.27A (Bruker, 2012)'
_computing_molecular_graphics 'Olex2 1.3 (Dolomanov et al., 2009)'
_computing_publication_material 'Olex2 1.3 (Dolomanov et al., 2009)'
_computing_structure_refinement 'olex2.refine 1.3 (Bourhis et al., 2015)'
_computing_structure_solution 'olex2.solve 1.3 (Bourhis et al., 2015)'
_diffrn_ambient_temperature 296.15
_diffrn_measured_fraction_theta_full 0.992
_diffrn_measured_fraction_theta_max 0.983
_diffrn_measurement_device_type 'Bruker APEX-II CCD'
_diffrn_measurement_method '\f and \w scans'
_diffrn_radiation_monochromator graphite
_diffrn_radiation_type MoK\a
_diffrn_radiation_wavelength 0.71073
_diffrn_reflns_av_R_equivalents 0.0441
_diffrn_reflns_av_unetI/netI 0.0642
_diffrn_reflns_Laue_measured_fraction_full 0.992
_diffrn_reflns_Laue_measured_fraction_max 0.983
_diffrn_reflns_limit_h_max 9
_diffrn_reflns_limit_h_min -9
_diffrn_reflns_limit_k_max 12
_diffrn_reflns_limit_k_min -12
_diffrn_reflns_limit_l_max 17
_diffrn_reflns_limit_l_min -17
_diffrn_reflns_number 10232
_diffrn_reflns_point_group_measured_fraction_full 0.992
_diffrn_reflns_point_group_measured_fraction_max 0.983
_diffrn_reflns_theta_full 25.242
_diffrn_reflns_theta_max 26.293
_diffrn_reflns_theta_min 1.563
_diffrn_source_current 25.0
_diffrn_source_power 1.125
_diffrn_source_voltage 45.0
_diffrn_standards_number 0
_exptl_absorpt_coefficient_mu 0.078
_exptl_absorpt_correction_T_max 0.979
_exptl_absorpt_correction_T_min 0.976
_exptl_absorpt_correction_type multi-scan
_exptl_absorpt_process_details
;
SADABS-2012/1 (Bruker,2012) was used for absorption correction.
wR2(int) was 0.0651 before and 0.0491 after correction.
The Ratio of minimum to maximum transmission is 0.8861.
The \l/2 correction factor is 0.0015.
;
_exptl_crystal_colour colorless
_exptl_crystal_density_diffrn 1.249
_exptl_crystal_description block
_exptl_crystal_F_000 396
_refine_diff_density_max 0.563
_refine_diff_density_min -0.366
_refine_diff_density_rms 0.057
_refine_ls_extinction_method none
_refine_ls_goodness_of_fit_ref 1.061
_refine_ls_hydrogen_treatment constr
_refine_ls_matrix_type full
_refine_ls_number_parameters 257
_refine_ls_number_reflns 3934
_refine_ls_number_restraints 6
_refine_ls_restrained_S_all 1.067
_refine_ls_R_factor_all 0.1083
_refine_ls_R_factor_gt 0.0695
_refine_ls_shift/su_max 0.000
_refine_ls_shift/su_mean 0.000
_refine_ls_structure_factor_coef Fsqd
_refine_ls_weighting_details 'w=1/[\s^2^(Fo^2^)+(0.0500P)^2^+1.5568P] where P=(Fo^2^+2Fc^2^)/3'
_refine_ls_weighting_scheme calc
_refine_ls_wR_factor_gt 0.1589
_refine_ls_wR_factor_ref 0.1753
_reflns_Friedel_coverage 0.000
_reflns_number_gt 2632
_reflns_number_total 3934
_reflns_threshold_expression 'I > 2\s(I)'
_cod_data_source_file cs1c01671_si_002.cif
_cod_data_source_block 1
_cod_depositor_comments 'Adding full bibliography for 4518787--4518790.cif.'
_cod_database_code 4518788
_shelx_shelxl_version_number 2014/7
_shelx_space_group_comment
;
The symmetry employed for this shelxl refinement is uniquely defined
by the following loop, which should always be used as a source of
symmetry information in preference to the above space-group names.
They are only intended as comments.
;
_olex2_refinement_description
;
1. Fixed Uiso
 At 1.2 times of:
  All C(H) groups
 At 1.5 times of:
  All C(H,H,H) groups
2. Uiso/Uaniso restraints and constraints
C10 \\sim C00J: within 2A with sigma of 0.001 and sigma for terminal atoms of
0.01 within 2A
3.a Ternary CH refined with riding coordinates:
 C008(H008)
3.b Aromatic/amide H refined with riding coordinates:
 C007(H007), C009(H009), C00B(H00B), C00C(H00C), C00D(H00D), C00E(H00E),
 C00F(H00F), C00G(H00G), C00H(H00H), C00I(H00I), C00J(H00J), C00M(H00M),
 C00N(H00N)
3.c Idealised Me refined as rotating group:
 C00O(H00a,H00k,H00l), C00P(H00o,H00p,H00q), C00Q(H00r,H00s,H00t), C00R(H00u,
 H00v,H00w)
;
_olex2_submission_special_instructions 'No special instructions were received'

loop_
_space_group_symop_operation_xyz
'x, y, z'
'-x, -y, -z'

loop_
_atom_site_label
_atom_site_type_symbol
_atom_site_fract_x
_atom_site_fract_y
_atom_site_fract_z
_atom_site_U_iso_or_equiv
_atom_site_adp_type
_atom_site_occupancy
_atom_site_site_symmetry_order
_atom_site_calc_flag
_atom_site_refinement_flags_posn
_atom_site_refinement_flags_adp
_atom_site_refinement_flags_occupancy
_atom_site_disorder_assembly
_atom_site_disorder_group
O001 O 0.6838(3) 0.1314(2) 0.22796(16) 0.0265(5) Uani 1 1 d . . . . .
O002 O 0.4770(3) 0.3398(2) 0.14690(16) 0.0264(5) Uani 1 1 d . . . . .
N003 N 0.4340(4) 0.2782(3) 0.3402(2) 0.0298(6) Uani 1 1 d . . . . .
C10 C 0.7045(4) 0.3658(3) 0.2465(2) 0.0204(5) Uani 1 1 d . U . . .
C005 C 0.3543(4) 0.4058(3) 0.3669(2) 0.0219(6) Uani 1 1 d . . . . .
C006 C 0.3189(4) 0.6703(3) 0.3269(2) 0.0219(6) Uani 1 1 d . . . . .
C007 C 0.1894(4) 0.7796(3) 0.2696(2) 0.0235(7) Uani 1 1 d . . . . .
H007 H 0.1637 0.7684 0.2097 0.028 Uiso 1 1 calc R . . . .
C008 C 0.4093(4) 0.5330(3) 0.2941(2) 0.0215(6) Uani 1 1 d . . . . .
H008 H 0.3635 0.5475 0.2289 0.026 Uiso 1 1 calc R . . . .
C009 C 0.3928(4) 0.1591(3) 0.4035(2) 0.0260(7) Uani 1 1 d . . . . .
H009 H 0.4474 0.0724 0.3863 0.031 Uiso 1 1 calc R . . . .
C00A C 0.6192(4) 0.4929(3) 0.2715(2) 0.0230(7) Uani 1 1 d . . . . .
C00B C 0.3541(4) 0.6913(3) 0.4159(2) 0.0275(7) Uani 1 1 d . . . . .
H00B H 0.4394 0.6199 0.4559 0.033 Uiso 1 1 calc R . . . .
C00C C 0.0978(4) 0.9047(3) 0.2995(2) 0.0276(7) Uani 1 1 d . . . . .
H00C H 0.0102 0.9756 0.2606 0.033 Uiso 1 1 calc R . . . .
C00D C 0.2318(4) 0.4137(3) 0.4547(2) 0.0272(7) Uani 1 1 d . . . . .
H00D H 0.1773 0.5003 0.4720 0.033 Uiso 1 1 calc R . . . .
C00E C 0.2729(4) 0.1649(3) 0.4915(3) 0.0299(7) Uani 1 1 d . . . . .
H00E H 0.2479 0.0829 0.5335 0.036 Uiso 1 1 calc R . . . .
C00F C 0.7212(4) 0.5797(3) 0.2732(3) 0.0309(8) Uani 1 1 d . . . . .
H00F H 0.6629 0.6671 0.2888 0.037 Uiso 1 1 calc R . . . .
C00G C 0.2651(5) 0.8158(3) 0.4458(3) 0.0305(7) Uani 1 1 d . . . . .
H00G H 0.2910 0.8275 0.5055 0.037 Uiso 1 1 calc R . . . .
C00H C 0.1903(4) 0.2930(3) 0.5169(3) 0.0302(7) Uani 1 1 d . . . . .
H00H H 0.1071 0.2984 0.5755 0.036 Uiso 1 1 calc R . . . .
C00I C 0.1374(4) 0.9236(3) 0.3874(3) 0.0280(7) Uani 1 1 d . . . . .
H00I H 0.0786 1.0080 0.4072 0.034 Uiso 1 1 calc R . . . .
C00J C 0.8914(4) 0.3233(3) 0.2269(2) 0.0258(6) Uani 1 1 d . U . . .
H00J H 0.9492 0.2357 0.2117 0.031 Uiso 1 1 calc R . . . .
C00K C 0.6281(5) 0.1045(4) 0.1430(3) 0.0324(8) Uani 1 1 d . . . . .
C00L C 0.5601(5) 0.2564(4) 0.0729(3) 0.0318(8) Uani 1 1 d . . . . .
C00M C 0.9098(5) 0.5357(4) 0.2516(3) 0.0372(9) Uani 1 1 d . . . . .
H00M H 0.9782 0.5939 0.2522 0.045 Uiso 1 1 calc R . . . .
C00N C 0.9968(5) 0.4059(4) 0.2291(3) 0.0363(8) Uani 1 1 d . . . . .
H00N H 1.1238 0.3748 0.2156 0.044 Uiso 1 1 calc R . . . .
C00O C 0.4747(5) 0.0358(4) 0.1836(3) 0.0417(9) Uani 1 1 d . . . . .
H00A H 0.5148 -0.0479 0.2372 0.063 Uiso 1 1 calc GR . . . .
H00K H 0.4433 0.0106 0.1289 0.063 Uiso 1 1 calc GR . . . .
H00L H 0.3693 0.1015 0.2103 0.063 Uiso 1 1 calc GR . . . .
C00P C 0.4180(6) 0.2758(4) 0.0043(3) 0.0463(10) Uani 1 1 d . . . . .
H00O H 0.3117 0.2545 0.0459 0.070 Uiso 1 1 calc GR . . . .
H00P H 0.4685 0.2130 -0.0406 0.070 Uiso 1 1 calc GR . . . .
H00Q H 0.3840 0.3722 -0.0358 0.070 Uiso 1 1 calc GR . . . .
C00Q C 0.7175(5) 0.3080(4) 0.0075(3) 0.0436(9) Uani 1 1 d . . . . .
H00R H 0.6711 0.4054 -0.0288 0.065 Uiso 1 1 calc GR . . . .
H00S H 0.7755 0.2510 -0.0409 0.065 Uiso 1 1 calc GR . . . .
H00T H 0.8052 0.3000 0.0508 0.065 Uiso 1 1 calc GR . . . .
C00R C 0.7909(5) 0.0036(4) 0.0957(3) 0.0488(10) Uani 1 1 d . . . . .
H00U H 0.8942 0.0399 0.0800 0.073 Uiso 1 1 calc GR . . . .
H00V H 0.7607 -0.0052 0.0338 0.073 Uiso 1 1 calc GR . . . .
H00W H 0.8206 -0.0879 0.1433 0.073 Uiso 1 1 calc GR . . . .
B1 B 0.5764(5) 0.2713(4) 0.2368(3) 0.0255(8) Uani 1 1 d . . . . .

loop_
_atom_site_aniso_label
_atom_site_aniso_U_11
_atom_site_aniso_U_22
_atom_site_aniso_U_33
_atom_site_aniso_U_23
_atom_site_aniso_U_13
_atom_site_aniso_U_12
O001 0.0261(12) 0.0203(11) 0.0326(12) -0.0100(9) -0.0082(9) -0.0003(9)
O002 0.0292(12) 0.0234(11) 0.0268(11) -0.0093(9) -0.0082(9) -0.0026(9)
N003 0.0274(15) 0.0297(15) 0.0332(15) -0.0087(12) -0.0090(12) -0.0055(12)
C10 0.0196(12) 0.0187(11) 0.0243(12) -0.0081(9) -0.0028(10) -0.0049(10)
C005 0.0198(15) 0.0215(15) 0.0264(16) -0.0074(12) -0.0072(12) -0.0046(12)
C006 0.0196(15) 0.0196(15) 0.0263(16) -0.0055(12) -0.0021(12) -0.0059(12)
C007 0.0253(16) 0.0203(15) 0.0239(15) -0.0051(12) -0.0028(13) -0.0056(13)
C008 0.0194(15) 0.0206(15) 0.0234(15) -0.0058(12) -0.0048(12) -0.0029(12)
C009 0.0237(16) 0.0221(16) 0.0346(18) -0.0100(13) -0.0073(13) -0.0050(13)
C00A 0.0226(16) 0.0219(15) 0.0246(16) -0.0046(12) -0.0038(12) -0.0070(13)
C00B 0.0274(17) 0.0224(16) 0.0317(17) -0.0047(13) -0.0097(14) -0.0042(13)
C00C 0.0257(17) 0.0227(16) 0.0320(17) -0.0043(13) -0.0074(13) -0.0036(13)
C00D 0.0243(16) 0.0235(17) 0.0349(18) -0.0110(14) -0.0007(14) -0.0065(13)
C00E 0.0297(18) 0.0251(17) 0.0359(19) -0.0040(14) -0.0035(14) -0.0124(14)
C00F 0.0269(17) 0.0254(17) 0.044(2) -0.0150(15) -0.0018(15) -0.0083(14)
C00G 0.0348(19) 0.0290(18) 0.0327(18) -0.0128(14) -0.0047(15) -0.0109(15)
C00H 0.0238(17) 0.0334(19) 0.0315(18) -0.0110(14) 0.0042(14) -0.0075(14)
C00I 0.0277(17) 0.0197(16) 0.0378(19) -0.0123(14) -0.0008(14) -0.0057(13)
C00J 0.0240(12) 0.0221(12) 0.0286(12) -0.0077(10) -0.0022(10) -0.0025(10)
C00K 0.0349(19) 0.0292(18) 0.0376(19) -0.0185(15) -0.0072(15) -0.0046(15)
C00L 0.0328(19) 0.0316(18) 0.0326(18) -0.0150(15) -0.0056(14) -0.0042(15)
C00M 0.0240(18) 0.040(2) 0.057(2) -0.0210(18) -0.0025(16) -0.0144(16)
C00N 0.0215(17) 0.040(2) 0.050(2) -0.0179(17) -0.0049(15) -0.0058(15)
C00O 0.048(2) 0.0296(19) 0.055(2) -0.0149(17) -0.0155(19) -0.0114(17)
C00P 0.059(3) 0.044(2) 0.042(2) -0.0199(18) -0.0206(19) -0.0059(19)
C00Q 0.050(2) 0.049(2) 0.0308(19) -0.0135(17) 0.0032(17) -0.0140(19)
C00R 0.048(2) 0.043(2) 0.056(3) -0.030(2) -0.013(2) 0.0055(19)
B1 0.0273(19) 0.0221(18) 0.0265(19) -0.0067(15) -0.0043(15) -0.0052(15)

loop_
_atom_type_symbol
_atom_type_description
_atom_type_scat_dispersion_real
_atom_type_scat_dispersion_imag
_atom_type_scat_source
C C 0.0033 0.0016 'International Tables Vol C Tables 4.2.6.8 and 6.1.1.4'
H H 0.0000 0.0000 'International Tables Vol C Tables 4.2.6.8 and 6.1.1.4'
B B 0.0013 0.0007 'International Tables Vol C Tables 4.2.6.8 and 6.1.1.4'
N N 0.0061 0.0033 'International Tables Vol C Tables 4.2.6.8 and 6.1.1.4'
O O 0.0106 0.0060 'International Tables Vol C Tables 4.2.6.8 and 6.1.1.4'

loop_
_geom_angle_atom_site_label_1
_geom_angle_atom_site_label_2
_geom_angle_atom_site_label_3
_geom_angle
_geom_angle_site_symmetry_1
_geom_angle_site_symmetry_3
_geom_angle_publ_flag
B1 O001 C00K 107.8(2) . . ?
C00L O002 B1 107.2(2) . . ?
C005 N003 B1 119.5(3) . . ?
C009 N003 C005 118.8(3) . . ?
C009 N003 B1 121.7(3) . . ?
C00A C10 B1 118.5(3) . . ?
C00J C10 C00A 119.1(3) . . ?
C00J C10 B1 122.3(3) . . ?
N003 C005 C008 115.8(3) . . ?
N003 C005 C00D 120.2(3) . . ?
C00D C005 C008 123.9(3) . . ?
C007 C006 C008 119.9(3) . . ?
C007 C006 C00B 117.4(3) . . ?
C00B C006 C008 122.6(3) . . ?
C006 C007 H007 119.2 . . ?
C00C C007 C006 121.7(3) . . ?
C00C C007 H007 119.2 . . ?
C005 C008 H008 105.8 . . ?
C005 C008 C00A 109.4(2) . . ?
C006 C008 C005 113.8(2) . . ?
C006 C008 H008 105.8 . . ?
C006 C008 C00A 115.4(2) . . ?
C00A C008 H008 105.8 . . ?
N003 C009 H009 119.2 . . ?
C00E C009 N003 121.7(3) . . ?
C00E C009 H009 119.2 . . ?
C10 C00A C008 116.4(3) . . ?
C10 C00A C00F 120.2(3) . . ?
C00F C00A C008 123.5(3) . . ?
C006 C00B H00B 119.3 . . ?
C00G C00B C006 121.4(3) . . ?
C00G C00B H00B 119.3 . . ?
C007 C00C H00C 120.2 . . ?
C00I C00C C007 119.7(3) . . ?
C00I C00C H00C 120.2 . . ?
C005 C00D H00D 119.9 . . ?
C005 C00D C00H 120.2(3) . . ?
C00H C00D H00D 119.9 . . ?
C009 C00E H00E 120.3 . . ?
C009 C00E C00H 119.5(3) . . ?
C00H C00E H00E 120.3 . . ?
C00A C00F H00F 120.1 . . ?
C00M C00F C00A 119.7(3) . . ?
C00M C00F H00F 120.1 . . ?
C00B C00G H00G 119.8 . . ?
C00B C00G C00I 120.3(3) . . ?
C00I C00G H00G 119.8 . . ?
C00D C00H H00H 120.2 . . ?
C00E C00H C00D 119.6(3) . . ?
C00E C00H H00H 120.2 . . ?
C00C C00I C00G 119.5(3) . . ?
C00C C00I H00I 120.2 . . ?
C00G C00I H00I 120.2 . . ?
C10 C00J H00J 118.9 . . ?
C10 C00J C00N 122.3(3) . . ?
C00N C00J H00J 118.9 . . ?
O001 C00K C00L 102.4(2) . . ?
O001 C00K C00O 108.7(3) . . ?
O001 C00K C00R 108.7(3) . . ?
C00O C00K C00L 112.1(3) . . ?
C00R C00K C00L 115.3(3) . . ?
C00R C00K C00O 109.4(3) . . ?
O002 C00L C00K 101.9(2) . . ?
O002 C00L C00P 108.9(3) . . ?
O002 C00L C00Q 109.2(3) . . ?
C00P C00L C00K 115.2(3) . . ?
C00P C00L C00Q 109.0(3) . . ?
C00Q C00L C00K 112.2(3) . . ?
C00F C00M H00M 119.8 . . ?
C00N C00M C00F 120.3(3) . . ?
C00N C00M H00M 119.8 . . ?
C00J C00N C00M 118.4(3) . . ?
C00J C00N H00N 120.8 . . ?
C00M C00N H00N 120.8 . . ?
C00K C00O H00A 109.5 . . ?
C00K C00O H00K 109.5 . . ?
C00K C00O H00L 109.5 . . ?
H00A C00O H00K 109.5 . . ?
H00A C00O H00L 109.5 . . ?
H00K C00O H00L 109.5 . . ?
C00L C00P H00O 109.5 . . ?
C00L C00P H00P 109.5 . . ?
C00L C00P H00Q 109.5 . . ?
H00O C00P H00P 109.5 . . ?
H00O C00P H00Q 109.5 . . ?
H00P C00P H00Q 109.5 . . ?
C00L C00Q H00R 109.5 . . ?
C00L C00Q H00S 109.5 . . ?
C00L C00Q H00T 109.5 . . ?
H00R C00Q H00S 109.5 . . ?
H00R C00Q H00T 109.5 . . ?
H00S C00Q H00T 109.5 . . ?
C00K C00R H00U 109.5 . . ?
C00K C00R H00V 109.5 . . ?
C00K C00R H00W 109.5 . . ?
H00U C00R H00V 109.5 . . ?
H00U C00R H00W 109.5 . . ?
H00V C00R H00W 109.5 . . ?
O001 B1 O002 107.7(2) . . ?
O001 B1 N003 115.2(3) . . ?
O001 B1 C10 112.0(3) . . ?
O002 B1 N003 109.8(3) . . ?
O002 B1 C10 110.8(3) . . ?
N003 B1 C10 101.3(2) . . ?

loop_
_geom_bond_atom_site_label_1
_geom_bond_atom_site_label_2
_geom_bond_distance
_geom_bond_site_symmetry_2
_geom_bond_publ_flag
O001 C00K 1.447(4) . ?
O001 B1 1.432(4) . ?
O002 C00L 1.438(4) . ?
O002 B1 1.455(4) . ?
N003 C005 1.378(4) . ?
N003 C009 1.376(4) . ?
N003 B1 1.623(4) . ?
C10 C00A 1.368(4) . ?
C10 C00J 1.368(4) . ?
C10 B1 1.656(4) . ?
C005 C008 1.530(4) . ?
C005 C00D 1.385(4) . ?
C006 C007 1.391(4) . ?
C006 C008 1.513(4) . ?
C006 C00B 1.393(4) . ?
C007 H007 0.9300 . ?
C007 C00C 1.386(4) . ?
C008 H008 0.9800 . ?
C008 C00A 1.537(4) . ?
C009 H009 0.9300 . ?
C009 C00E 1.376(4) . ?
C00A C00F 1.389(4) . ?
C00B H00B 0.9300 . ?
C00B C00G 1.378(4) . ?
C00C H00C 0.9300 . ?
C00C C00I 1.383(4) . ?
C00D H00D 0.9300 . ?
C00D C00H 1.386(4) . ?
C00E H00E 0.9300 . ?
C00E C00H 1.376(4) . ?
C00F H00F 0.9300 . ?
C00F C00M 1.383(5) . ?
C00G H00G 0.9300 . ?
C00G C00I 1.385(5) . ?
C00H H00H 0.9300 . ?
C00I H00I 0.9300 . ?
C00J H00J 0.9300 . ?
C00J C00N 1.376(5) . ?
C00K C00L 1.556(5) . ?
C00K C00O 1.520(5) . ?
C00K C00R 1.517(5) . ?
C00L C00P 1.518(5) . ?
C00L C00Q 1.521(5) . ?
C00M H00M 0.9300 . ?
C00M C00N 1.379(5) . ?
C00N H00N 0.9300 . ?
C00O H00A 0.9600 . ?
C00O H00K 0.9600 . ?
C00O H00L 0.9600 . ?
C00P H00O 0.9600 . ?
C00P H00P 0.9600 . ?
C00P H00Q 0.9600 . ?
C00Q H00R 0.9600 . ?
C00Q H00S 0.9600 . ?
C00Q H00T 0.9600 . ?
C00R H00U 0.9600 . ?
C00R H00V 0.9600 . ?
C00R H00W 0.9600 . ?

loop_
_geom_torsion_atom_site_label_1
_geom_torsion_atom_site_label_2
_geom_torsion_atom_site_label_3
_geom_torsion_atom_site_label_4
_geom_torsion
_geom_torsion_site_symmetry_1
_geom_torsion_site_symmetry_2
_geom_torsion_site_symmetry_3
_geom_torsion_site_symmetry_4
_geom_torsion_publ_flag
O001 C00K C00L O002 -35.8(3) . . . . ?
O001 C00K C00L C00P -153.6(3) . . . . ?
O001 C00K C00L C00Q 80.8(3) . . . . ?
N003 C005 C008 C006 -179.8(2) . . . . ?
N003 C005 C008 C00A -49.0(3) . . . . ?
N003 C005 C00D C00H 0.8(4) . . . . ?
N003 C009 C00E C00H 0.6(5) . . . . ?
C10 C00A C00F C00M -1.3(5) . . . . ?
C10 C00J C00N C00M -0.1(5) . . . . ?
C005 N003 C009 C00E 0.8(4) . . . . ?
C005 N003 B1 O001 165.9(3) . . . . ?
C005 N003 B1 O002 -72.3(3) . . . . ?
C005 N003 B1 C10 44.8(3) . . . . ?
C005 C008 C00A C10 47.1(3) . . . . ?
C005 C008 C00A C00F -134.4(3) . . . . ?
C005 C00D C00H C00E 0.7(5) . . . . ?
C006 C007 C00C C00I 1.2(5) . . . . ?
C006 C008 C00A C10 177.0(3) . . . . ?
C006 C008 C00A C00F -4.5(4) . . . . ?
C006 C00B C00G C00I 0.1(5) . . . . ?
C007 C006 C008 C005 -111.5(3) . . . . ?
C007 C006 C008 C00A 120.7(3) . . . . ?
C007 C006 C00B C00G -0.4(5) . . . . ?
C007 C00C C00I C00G -1.5(5) . . . . ?
C008 C005 C00D C00H -179.6(3) . . . . ?
C008 C006 C007 C00C 177.2(3) . . . . ?
C008 C006 C00B C00G -177.8(3) . . . . ?
C008 C00A C00F C00M -179.8(3) . . . . ?
C009 N003 C005 C008 178.9(3) . . . . ?
C009 N003 C005 C00D -1.5(4) . . . . ?
C009 N003 B1 O001 -12.8(4) . . . . ?
C009 N003 B1 O002 108.9(3) . . . . ?
C009 N003 B1 C10 -134.0(3) . . . . ?
C009 C00E C00H C00D -1.3(5) . . . . ?
C00A C10 C00J C00N -1.7(5) . . . . ?
C00A C10 B1 O001 -169.9(3) . . . . ?
C00A C10 B1 O002 69.9(3) . . . . ?
C00A C10 B1 N003 -46.5(3) . . . . ?
C00A C00F C00M C00N -0.5(5) . . . . ?
C00B C006 C007 C00C -0.2(4) . . . . ?
C00B C006 C008 C005 65.8(4) . . . . ?
C00B C006 C008 C00A -62.0(4) . . . . ?
C00B C00G C00I C00C 0.9(5) . . . . ?
C00D C005 C008 C006 0.6(4) . . . . ?
C00D C005 C008 C00A 131.4(3) . . . . ?
C00F C00M C00N C00J 1.1(5) . . . . ?
C00J C10 C00A C008 -179.1(3) . . . . ?
C00J C10 C00A C00F 2.4(5) . . . . ?
C00J C10 B1 O001 12.4(4) . . . . ?
C00J C10 B1 O002 -107.9(3) . . . . ?
C00J C10 B1 N003 135.7(3) . . . . ?
C00K O001 B1 O002 -9.5(3) . . . . ?
C00K O001 B1 N003 113.3(3) . . . . ?
C00K O001 B1 C10 -131.6(3) . . . . ?
C00L O002 B1 O001 -14.7(3) . . . . ?
C00L O002 B1 N003 -140.9(3) . . . . ?
C00L O002 B1 C10 108.1(3) . . . . ?
C00O C00K C00L O002 80.5(3) . . . . ?
C00O C00K C00L C00P -37.3(4) . . . . ?
C00O C00K C00L C00Q -162.9(3) . . . . ?
C00R C00K C00L O002 -153.6(3) . . . . ?
C00R C00K C00L C00P 88.6(4) . . . . ?
C00R C00K C00L C00Q -36.9(4) . . . . ?
B1 O001 C00K C00L 27.8(3) . . . . ?
B1 O001 C00K C00O -90.9(3) . . . . ?
B1 O001 C00K C00R 150.1(3) . . . . ?
B1 O002 C00L C00K 30.8(3) . . . . ?
B1 O002 C00L C00P 153.1(3) . . . . ?
B1 O002 C00L C00Q -88.0(3) . . . . ?
B1 N003 C005 C008 0.1(4) . . . . ?
B1 N003 C005 C00D 179.7(3) . . . . ?
B1 N003 C009 C00E 179.6(3) . . . . ?
B1 C10 C00A C008 3.1(4) . . . . ?
B1 C10 C00A C00F -175.4(3) . . . . ?
B1 C10 C00J C00N 176.0(3) . . . . ?
